data_1559547
loop_
_publ_author_name
'Dahl, Tor'

_publ_section_title
;
 Crystal Structure of the Disordered, Trigonal Form of the 1:1 Complex
 between Hexamethylbenzene and Fluoranil at 23 and -50 degrees C
;
_journal_name_full 'Acta Chemica Scandinavica'
_journal_page_first 56
_journal_page_last 60
_journal_paper_doi 10.3891/acta.chem.scand.44-0056
_journal_volume 44
_journal_year 1990
_chemical_formula_sum 'C18 H18 F4 O2'
_chemical_formula_weight 342.33
_chemical_name_common
;
hexamethylbenzene-fluoranil
;
_space_group_IT_number 166
_space_group_name_Hall '-R 3 2"'
_space_group_name_H-M_alt 'R -3 m :H'
_symmetry_cell_setting trigonal
_symmetry_Int_Tables_number 166
_symmetry_space_group_name_Hall '-R 3 2"'
_symmetry_space_group_name_H-M 'R -3 m :H'
_cell_angle_alpha 90.
_cell_angle_beta 90.
_cell_angle_gamma 120.
_cell_formula_units_Z 3
_cell_length_a 14.525(6)
_cell_length_b 14.525(6)
_cell_length_c 6.634(3)
_cell_volume 1212.1(9)
_diffrn_ambient_temperature 223
_diffrn_radiation_probe x-ray
_diffrn_radiation_type MoK\a
_diffrn_radiation_wavelength 0.71069
_exptl_absorpt_coefficient_mu 0.132
_exptl_crystal_density_diffrn 1.407
_refine_ls_number_reflns 211
_refine_ls_R_factor_gt 0.0528
_refine_ls_wR_factor_gt 0.0612
_cod_data_source_file Acta-Chem-Scand-1990-44-56-2.cif
_cod_data_source_block 2
_cod_original_cell_volume 1212.1(11)
_cod_original_sg_symbol_H-M 'R -3 m'
_cod_database_code 1559547

loop_
_space_group_symop_id
_space_group_symop_operation_xyz
1 x,y,z
2 -y,x-y,z
3 -x+y,-x,z
4 y,x,-z
5 -x,-x+y,-z
6 x-y,-y,-z
7 -x,-y,-z
8 y,-x+y,-z
9 x-y,x,-z
10 -y,-x,z
11 x,x-y,z
12 -x+y,y,z
13 1/3+x,2/3+y,2/3+z
14 1/3-y,2/3+x-y,2/3+z
15 1/3-x+y,2/3-x,2/3+z
16 1/3+y,2/3+x,2/3-z
17 1/3-x,2/3-x+y,2/3-z
18 1/3+x-y,2/3-y,2/3-z
19 1/3-x,2/3-y,2/3-z
20 1/3+y,2/3-x+y,2/3-z
21 1/3+x-y,2/3+x,2/3-z
22 1/3-y,2/3-x,2/3+z
23 1/3+x,2/3+x-y,2/3+z
24 1/3-x+y,2/3+y,2/3+z
25 2/3+x,1/3+y,1/3+z
26 2/3-y,1/3+x-y,1/3+z
27 2/3-x+y,1/3-x,1/3+z
28 2/3+y,1/3+x,1/3-z
29 2/3-x,1/3-x+y,1/3-z
30 2/3+x-y,1/3-y,1/3-z
31 2/3-x,1/3-y,1/3-z
32 2/3+y,1/3-x+y,1/3-z
33 2/3+x-y,1/3+x,1/3-z
34 2/3-y,1/3-x,1/3+z
35 2/3+x,1/3+x-y,1/3+z
36 2/3-x+y,1/3+y,1/3+z

loop_
_atom_site_label
_atom_site_type_symbol
_atom_site_thermal_displace_type
_atom_site_fract_x
_atom_site_fract_y
_atom_site_fract_z
_atom_site_occupancy
_atom_site_U_iso_or_equiv
_atom_site_calc_flag
_atom_site_refinement_flags
_atom_site_disorder_assembly
_atom_site_disorder_group
F1 F Uiso 0.2161(8) 0.1079(18) 0.00000 0.298(4) 0.116(3) . . . .
O1 O Uiso 0.2079(19) 0.1040(9) 0.00000 0.298(4) 0.116(3) . . . .
F11 F Uiso 0.1855(16) -0.0007(19) 0.00000 0.036(4) 0.139(14) . . . .
C1 C Uiso 0.1124(17) 0.0562(9) 0.00000 0.298(4) 0.0630(10) . . . .
C2 C Uiso 0.1118(9) 0.0593(10) 0.00000 0.298(4) 0.0630(10) . . . .
O11 O Uiso 0.1801(16) 0.00000 0.00000 0.036(4) 0.139(14) . . . .
C11 C Uiso 0.0977(15) 0.00000 0.00000 0.036(4) 0.056(9) . . . .
C12 C Uiso 0.0982(12) 0.0037(7) 0.00000 0.036(4) 0.056(9) . . . .
C4 C Uiso 0.0960(2) 0.00000 0.50000 1.000 0.0420(10) . . . .
C5 C Uiso 0.2000(3) 0.00000 0.50000 1.000 0.0730(10) . . . .

loop_
_atom_type_symbol
_atom_type_description
_atom_type_scat_dispersion_real
_atom_type_scat_dispersion_imag
_atom_type_scat_source
C C 0.0033 0.0016 ' International Tables Vol C Tables 4.2.6.8 and 6.1.1.4'
F F 0.0171 0.0103 ' International Tables Vol C Tables 4.2.6.8 and 6.1.1.4'
O O 0.0106 0.0060 ' International Tables Vol C Tables 4.2.6.8 and 6.1.1.4'

loop_
_geom_angle_atom_site_label_1
_geom_angle_atom_site_label_2
_geom_angle_atom_site_label_3
_geom_angle
_geom_angle_site_symmetry_1
_geom_angle_site_symmetry_2
_geom_angle_site_symmetry_3
_geom_angle_publ_flag
O1 F1 C1 2.00 . . . yes
O1 F1 C1 2.00 . . 11_555 yes
O1 F1 C2 4.00 . . 11_555 yes
C1 F1 C2 2.2(9) . . . yes
O1 F1 C1 2.00 11_555 . . yes
C1 F1 C2 2.2(10) . . 11_555 yes
C1 F1 C2 2.2(13) 11_555 . . yes
C2 F1 C2 4.3(9) . . 11_555 yes
O1 F1 C1 2.00 11_555 . 11_555 yes
O1 F1 C2 4.00 11_555 . 11_555 yes
C1 F1 C2 2.2(13) 11_555 . 11_555 yes
F1 O1 C1 178(16) . . . yes
F1 O1 C2 179(16) . . . yes
F1 O1 C1 178(16) . . 11_555 yes
F1 O1 C2 176(16) . . 11_555 yes
C1 O1 C2 2.3(10) . . . yes
F1 O1 C1 179(17) 11_555 . . yes
C1 O1 C2 2.3(11) . . 11_555 yes
F1 O1 C2 179(17) 11_555 . . yes
C1 O1 C2 2.3(14) 11_555 . . yes
C2 O1 C2 4.7(10) . . 11_555 yes
F1 O1 C1 179(17) 11_555 . 11_555 yes
F1 O1 C2 177(17) 11_555 . 11_555 yes
C1 O1 C2 2.3(14) 11_555 . 11_555 yes
C11 F11 C12 2.1(4) . . 6_555 yes
C11 F11 C12 2.0(4) 6_555 . . yes
C12 F11 C12 4.1(6) . . 6_555 yes
C11 F11 C12 2.1(4) 6_555 . 6_555 yes
C11 F11 C12 2.0(4) . . . yes
F1 C1 C2 119(2) . . 8_555 yes
F1 C1 C1 120.1(16) . . 9_555 yes
F1 C1 C1 120(2) . . 8_555 yes
O1 C1 C1 120.0(15) . . 4_555 yes
O1 C1 C2 119.2(13) . . 4_555 yes
O1 C1 C1 120(2) . . 6_555 yes
O1 C1 C2 121(2) . . 6_555 yes
O1 C1 C1 120(2) . . 8_555 yes
O1 C1 C2 119(2) . . 8_555 yes
F1 C1 C2 121.3(14) . . 9_555 yes
F1 C1 C1 120.1(15) . . 4_555 yes
F1 C1 C2 119.3(14) . . 4_555 yes
F1 C1 C1 120(2) . . 6_555 yes
F1 C1 C2 121(2) . . 6_555 yes
C1 C1 C2 121(2) 4_555 . 8_555 no
C1 C1 C2 1.2(10) 4_555 . 9_555 no
F1 C1 C1 120.0(16) 11_555 . 4_555 yes
O1 C1 C1 120.0(17) 11_555 . 4_555 yes
C1 C1 C2 121(2) 6_555 . 4_555 no
C2 C1 C2 119.5(19) 4_555 . 6_555 no
C1 C1 C2 120.8(19) 8_555 . 4_555 no
C2 C1 C2 121.5(19) 4_555 . 8_555 no
C2 C1 C2 2.0(8) 4_555 . 9_555 no
F1 C1 C2 119.3(14) 11_555 . 4_555 yes
O1 C1 C2 119.2(16) 11_555 . 4_555 yes
C1 C1 C2 1.2(14) 6_555 . 6_555 no
C1 C1 C1 120(2) 6_555 . 9_555 no
C1 C1 C2 119(2) 6_555 . 9_555 no
F1 C1 C1 120(2) 11_555 . 6_555 yes
O1 C1 C1 120(2) 11_555 . 6_555 yes
C1 C1 C2 1.2(11) 8_555 . 6_555 no
C2 C1 C2 2.0(11) 6_555 . 8_555 no
C1 C1 C2 119(2) 9_555 . 6_555 no
C2 C1 C2 117.5(18) 6_555 . 9_555 no
F1 C1 C2 121(2) 11_555 . 6_555 yes
O1 C1 C2 121(2) 11_555 . 6_555 yes
C1 C1 C1 120(2) 8_555 . 9_555 no
C1 C1 C2 118.8(18) 8_555 . 9_555 no
F1 C1 C1 120(2) 11_555 . 8_555 yes
O1 C1 C1 120(2) 11_555 . 8_555 yes
O1 C1 C1 120.0(15) . . 9_555 yes
O1 C1 C2 121.2(13) . . 9_555 yes
C1 C1 C1 120(2) 4_555 . 6_555 no
C1 C1 C2 118.8(19) 4_555 . 6_555 no
C1 C1 C1 120(2) 4_555 . 8_555 no
F1 C1 C1 120.0(16) 11_555 . 9_555 yes
O1 C1 C1 120.0(18) 11_555 . 9_555 yes
F1 C1 C2 121.3(14) 11_555 . 9_555 yes
O1 C1 C2 121.2(16) 11_555 . 9_555 yes
F1 C1 C2 119(2) 11_555 . 8_555 yes
C1 C1 C2 121(2) 9_555 . 8_555 no
C2 C1 C2 119.5(18) 8_555 . 9_555 no
O1 C1 C2 119(2) 11_555 . 8_555 yes
C1 C1 C2 1.2(11) 9_555 . 9_555 no
F1 C2 C1 123.0(16) . . 4_555 yes
F1 C2 C1 123.0(17) . . 9_555 yes
F1 C2 C2 124.3(14) . . 9_555 yes
F1 C2 C2 122.3(15) . . 4_555 yes
F1 C2 C1 116.5(18) . . 6_555 yes
F1 C2 C2 117.8(16) . . 6_555 yes
F1 C2 C1 116.5(16) . . 8_555 yes
F1 C2 C2 115.7(16) . . 8_555 yes
O1 C2 C2 115.7(15) . . 8_555 yes
O1 C2 C1 123.1(16) . . 9_555 yes
O1 C2 C2 124.3(14) . . 9_555 yes
C1 C2 C1 120.5(17) 4_555 . 6_555 no
C1 C2 C2 119.2(15) 4_555 . 6_555 no
C1 C2 C1 120.5(15) 4_555 . 8_555 no
C1 C2 C2 121.3(15) 4_555 . 8_555 no
C1 C2 C2 1.3(10) 4_555 . 9_555 no
F1 C2 C1 123.0(16) 11_555 . 4_555 yes
O1 C2 C1 123.1(18) 11_555 . 4_555 yes
O1 C2 C1 123.1(15) . . 4_555 yes
O1 C2 C2 122.3(14) . . 4_555 yes
O1 C2 C1 116.5(17) . . 6_555 yes
O1 C2 C2 117.7(15) . . 6_555 yes
O1 C2 C1 116.5(15) . . 8_555 yes
F1 C2 C2 122.2(15) 11_555 . 4_555 yes
O1 C2 C2 122.3(17) 11_555 . 4_555 yes
C1 C2 C2 1.2(14) 6_555 . 6_555 no
C1 C2 C1 120.5(18) 6_555 . 9_555 no
C1 C2 C2 119.2(16) 6_555 . 9_555 no
F1 C2 C1 116.6(18) 11_555 . 6_555 yes
O1 C2 C1 117(2) 11_555 . 6_555 yes
C1 C2 C2 1.2(11) 8_555 . 6_555 no
C2 C2 C2 2.0(10) 6_555 . 8_555 no
C1 C2 C2 119.2(16) 9_555 . 6_555 no
C2 C2 C2 118.0(14) 6_555 . 9_555 no
F1 C2 C2 117.8(16) 11_555 . 6_555 yes
O1 C2 C2 117.7(18) 11_555 . 6_555 yes
C1 C2 C1 120.5(16) 8_555 . 9_555 no
C1 C2 C2 119.2(14) 8_555 . 9_555 no
F1 C2 C1 116.6(16) 11_555 . 8_555 yes
O1 C2 C1 116.5(18) 11_555 . 8_555 yes
C1 C2 C2 121.3(16) 9_555 . 8_555 no
C2 C2 C2 120.0(14) 8_555 . 9_555 no
F1 C2 C2 115.8(16) 11_555 . 8_555 yes
O1 C2 C2 115.7(18) 11_555 . 8_555 yes
C1 C2 C2 1.3(11) 9_555 . 9_555 no
F1 C2 C1 123.0(17) 11_555 . 9_555 yes
O1 C2 C1 123.1(19) 11_555 . 9_555 yes
F1 C2 C2 124.2(15) 11_555 . 9_555 yes
O1 C2 C2 124.3(17) 11_555 . 9_555 yes
C1 C2 C2 121.2(16) 6_555 . 4_555 no
C2 C2 C2 120.0(14) 4_555 . 6_555 no
C1 C2 C2 121.2(14) 8_555 . 4_555 no
C2 C2 C2 122.0(14) 4_555 . 8_555 no
C2 C2 C2 2.0(8) 4_555 . 9_555 no
C11 O11 C12 2.2(4) . . . yes
C11 O11 C12 2.2(4) . . 6_555 yes
C11 O11 C12 2.2(4) 6_555 . . yes
C12 O11 C12 4.4(6) . . 6_555 yes
C11 O11 C12 2.2(4) 6_555 . 6_555 yes
F11 C11 C11 119.6(14) . . 8_555 yes
F11 C11 C12 119.3(15) . . 8_555 yes
F11 C11 C11 120.4(16) . . 9_555 yes
F11 C11 C12 122.0(15) . . 9_555 yes
F11 C11 C11 119.6(14) . . 10_555 yes
F11 C11 C12 121.2(14) . . 10_555 yes
O11 C11 C11 120.0(9) . . 8_555 yes
O11 C11 C12 119.7(10) . . 8_555 yes
O11 C11 C11 120.0(12) . . 9_555 yes
O11 C11 C12 121.6(11) . . 9_555 yes
O11 C11 C11 120.0(9) . . 10_555 yes
O11 C11 C12 121.6(9) . . 10_555 yes
F11 C11 C11 120.4(14) 6_555 . 8_555 yes
F11 C11 C12 120.1(15) 6_555 . 8_555 yes
F11 C11 C11 119.6(16) 6_555 . 9_555 yes
F11 C11 C12 121.2(15) 6_555 . 9_555 yes
F11 C11 C11 120.4(14) 6_555 . 10_555 yes
F11 C11 C12 122.0(14) 6_555 . 10_555 yes
O11 C11 C11 120.0(9) 6_555 . 8_555 yes
O11 C11 C12 119.7(10) 6_555 . 8_555 yes
O11 C11 C11 120.0(12) 6_555 . 9_555 yes
O11 C11 C12 121.6(11) 6_555 . 9_555 yes
O11 C11 C11 120.0(9) 6_555 . 10_555 yes
O11 C11 C12 121.6(9) 6_555 . 10_555 yes
C11 C11 C11 120.0(19) 8_555 . 9_555 no
C11 C11 C12 118.4(18) 8_555 . 9_555 no
C11 C11 C12 1.6(8) 8_555 . 10_555 no
C11 C11 C12 120.3(19) 9_555 . 8_555 no
C12 C11 C12 118.7(18) 8_555 . 9_555 no
C12 C11 C12 1.9(8) 8_555 . 10_555 no
C11 C11 C12 1.6(12) 9_555 . 9_555 no
C11 C11 C11 120.0(19) 9_555 . 10_555 no
C11 C11 C12 118.4(18) 9_555 . 10_555 no
C11 C11 C12 118.4(18) 10_555 . 9_555 no
C12 C11 C12 116.8(18) 9_555 . 10_555 no
C11 C11 C12 1.6(8) 10_555 . 10_555 no
F11 C12 C11 116.0(14) . . 8_555 yes
F11 C12 C12 115.7(15) . . 8_555 yes
F11 C12 C11 122.7(17) . . 9_555 yes
F11 C12 C12 124.3(16) . . 9_555 yes
F11 C12 C11 116.0(14) . . 10_555 yes
F11 C12 C12 117.6(14) . . 10_555 yes
O11 C12 C11 116.2(10) . . 8_555 yes
O11 C12 C12 115.9(11) . . 8_555 yes
O11 C12 C11 122.5(13) . . 9_555 yes
O11 C12 C12 124.1(12) . . 9_555 yes
O11 C12 C11 116.2(10) . . 10_555 yes
O11 C12 C12 117.8(10) . . 10_555 yes
F11 C12 C11 116.7(14) 6_555 . 8_555 yes
F11 C12 C12 116.4(15) 6_555 . 8_555 yes
F11 C12 C11 121.9(17) 6_555 . 9_555 yes
F11 C12 C12 123.6(16) 6_555 . 9_555 yes
F11 C12 C11 116.7(14) 6_555 . 10_555 yes
F11 C12 C12 118.3(14) 6_555 . 10_555 yes
O11 C12 C11 116.2(10) 6_555 . 8_555 yes
O11 C12 C12 115.9(11) 6_555 . 8_555 yes
O11 C12 C11 122.5(13) 6_555 . 9_555 yes
O11 C12 C12 124.1(12) 6_555 . 9_555 yes
O11 C12 C11 116.2(10) 6_555 . 10_555 yes
O11 C12 C12 117.8(10) 6_555 . 10_555 yes
C11 C12 C11 121.3(17) 8_555 . 9_555 no
C11 C12 C12 119.7(16) 8_555 . 9_555 no
C11 C12 C12 1.6(8) 8_555 . 10_555 no
C11 C12 C12 121.6(17) 9_555 . 8_555 no
C12 C12 C12 120.0(17) 8_555 . 9_555 no
C12 C12 C12 1.9(8) 8_555 . 10_555 no
C11 C12 C12 1.6(13) 9_555 . 9_555 no
C11 C12 C11 121.3(17) 9_555 . 10_555 no
C11 C12 C12 119.7(17) 9_555 . 10_555 no
C11 C12 C12 119.7(16) 10_555 . 9_555 no
C12 C12 C12 118.1(16) 9_555 . 10_555 no
C11 C12 C12 1.6(8) 10_555 . 10_555 no

loop_
_geom_bond_atom_site_label_1
_geom_bond_atom_site_label_2
_geom_bond_distance
_geom_bond_site_symmetry_1
_geom_bond_site_symmetry_2
_geom_bond_publ_flag
F1 O1 0.10(3) . . yes
F1 C1 1.30(3) . . yes
F1 C2 1.31(2) . . yes
F1 O1 0.10(3) . 11_555 yes
F1 C1 1.30(3) . 11_555 yes
F1 C2 1.31(3) . 11_555 yes
O1 C1 1.20(3) . . yes
O1 C2 1.21(3) . . yes
O1 C1 1.20(4) . 11_555 yes
O1 C2 1.21(3) . 11_555 yes
F11 C12 1.30(3) . 6_555 yes
F11 C11 1.28(3) . 6_555 yes
F11 C11 1.28(3) . . yes
F11 C12 1.30(3) . . yes
C1 C2 1.37(3) . 4_555 no
C1 C1 1.414(16) . 6_555 no
C1 C2 1.453(17) . 6_555 no
C1 C1 1.41(3) . 8_555 no
C1 C1 1.41(3) . 4_555 no
C1 C2 1.37(2) . 8_555 no
C1 C1 1.41(4) . 9_555 no
C1 C2 1.45(3) . 9_555 no
C2 C2 1.492(18) . 6_555 no
C2 C2 1.41(2) . 8_555 no
C2 C2 1.41(2) . 9_555 no
C2 C2 1.32(2) . 4_555 no
O11 C11 1.20(3) . . yes
O11 C12 1.22(3) . . yes
O11 C11 1.20(3) . 6_555 yes
O11 C12 1.22(3) . 6_555 yes
C11 C11 1.42(2) . 8_555 no
C11 C12 1.37(2) . 8_555 no
C11 C11 1.42(2) . 9_555 no
C11 C12 1.45(2) . 9_555 no
C11 C11 1.42(2) . 10_555 no
C11 C12 1.450(19) . 10_555 no
C12 C12 1.40(2) . 8_555 no
C12 C12 1.40(2) . 9_555 no
C12 C12 1.480(19) . 10_555 no
C4 C5 1.511(5) . . no
